data_7017699
loop_
_publ_author_name
'Taylor, Peter G.'
'Bassindale, Alan R.'
'El Aziz, Youssef'
'Pourny, Manuel'
'Stevenson, Richard'
'Hursthouse, Michael B.'
'Coles, Simon J.'

_publ_section_title
;
 Further studies of fluoride ion entrapment in octasilsesquioxane cages;
 X-ray crystal structure studies and factors that affect their formation.
;
_journal_issue 7
_journal_name_full 'Dalton transactions (Cambridge, England : 2003)'
_journal_page_first 2048
_journal_page_last 2059
_journal_paper_doi 10.1039/c1dt11340b
_journal_volume 41
_journal_year 2012
_chemical_formula_moiety 'C94 H108 F N O12 Si8'
_chemical_formula_sum 'C94 H108 F N O12 Si8'
_chemical_formula_weight 1687.53
_chemical_name_systematic
;
?
;
_space_group_IT_number 2
_symmetry_cell_setting triclinic
_symmetry_space_group_name_Hall '-P 1'
_symmetry_space_group_name_H-M 'P -1'
_atom_sites_solution_hydrogens geom
_atom_sites_solution_primary direct
_atom_sites_solution_secondary difmap
_audit_creation_method SHELXL-97
_cell_angle_alpha 86.9340(10)
_cell_angle_beta 85.9290(10)
_cell_angle_gamma 75.9750(10)
_cell_formula_units_Z 2
_cell_length_a 13.5940(3)
_cell_length_b 15.2028(3)
_cell_length_c 22.2570(4)
_cell_measurement_reflns_used 19292
_cell_measurement_temperature 120(2)
_cell_measurement_theta_max 27.485
_cell_measurement_theta_min 2.910
_cell_volume 4448.28(16)
_computing_cell_refinement 'DENZO (Otwinowski & Minor, 1997) & COLLECT (Hooft, R.W.W., 1998)'
_computing_data_collection 'COLLECT (Hooft, R.W.W., 1998)'
_computing_data_reduction 'DENZO (Otwinowski & Minor, 1997) & COLLECT (Hooft, R.W.W., 1998)'
_computing_structure_refinement 'SHELXL-97 (Sheldrick, 1997)'
_computing_structure_solution 'SHELXS-97 (Sheldrick, 1990)'
_diffrn_ambient_temperature 120(2)
_diffrn_detector_area_resol_mean '4096x4096pixels / 62x62mm'
_diffrn_measured_fraction_theta_full 0.981
_diffrn_measured_fraction_theta_max 0.981
_diffrn_measurement_device_type 'Bruker-Nonius APEX II CCD camera on \k-goniostat'
_diffrn_measurement_method '\f & \w scans'
_diffrn_radiation_monochromator '10cm confocal mirrors'
_diffrn_radiation_source 'Bruker-Nonius FR591 rotating anode'
_diffrn_radiation_type MoK\a
_diffrn_radiation_wavelength 0.71073
_diffrn_reflns_av_R_equivalents 0.0498
_diffrn_reflns_av_sigmaI/netI 0.0598
_diffrn_reflns_limit_h_max 17
_diffrn_reflns_limit_h_min -17
_diffrn_reflns_limit_k_max 19
_diffrn_reflns_limit_k_min -19
_diffrn_reflns_limit_l_max 28
_diffrn_reflns_limit_l_min -28
_diffrn_reflns_number 66463
_diffrn_reflns_theta_full 27.64
_diffrn_reflns_theta_max 27.64
_diffrn_reflns_theta_min 2.91
_exptl_absorpt_coefficient_mu 0.184
_exptl_absorpt_correction_T_max 0.9818
_exptl_absorpt_correction_T_min 0.9334
_exptl_absorpt_correction_type multi-scan
_exptl_absorpt_process_details 'SADABS 2007/2 (Sheldrick, G.M., 2007)'
_exptl_crystal_colour colourless
_exptl_crystal_density_diffrn 1.260
_exptl_crystal_density_method 'not measured'
_exptl_crystal_description Block
_exptl_crystal_F_000 1792
_exptl_crystal_size_max 0.38
_exptl_crystal_size_mid 0.20
_exptl_crystal_size_min 0.10
_refine_diff_density_max 1.125
_refine_diff_density_min -0.652
_refine_diff_density_rms 0.079
_refine_ls_extinction_method none
_refine_ls_goodness_of_fit_ref 1.040
_refine_ls_hydrogen_treatment constr
_refine_ls_matrix_type full
_refine_ls_number_parameters 1054
_refine_ls_number_reflns 20347
_refine_ls_number_restraints 0
_refine_ls_restrained_S_all 1.040
_refine_ls_R_factor_all 0.1162
_refine_ls_R_factor_gt 0.0783
_refine_ls_shift/su_max 0.000
_refine_ls_shift/su_mean 0.000
_refine_ls_structure_factor_coef Fsqd
_refine_ls_weighting_details 'calc w=1/[\s^2^(Fo^2^)+(0.0338P)^2^+13.4266P] where P=(Fo^2^+2Fc^2^)/3'
_refine_ls_weighting_scheme calc
_refine_ls_wR_factor_gt 0.1559
_refine_ls_wR_factor_ref 0.1782
_reflns_number_gt 14182
_reflns_number_total 20347
_reflns_threshold_expression >2sigma(I)
_cod_data_source_file c1dt11340b.txt
_cod_data_source_block compound11
_cod_depositor_comments
;
The following automatic conversions were performed:

'_symmetry_cell_setting' value 'Triclinic' changed to 'triclinic'
according to /home/saulius/struct/CIF-dictionaries/cif_core.dic
dictionary named 'cif_core.dic' version 2.4.1 from 2010-06-29.

Automatic conversion script
Id: cif_fix_values 1715 2011-07-08 13:25:40Z adriana 
;
_cod_original_cell_volume 4448.28(15)
_cod_original_sg_symbol_H-M P-1
_cod_database_code 7017699

loop_
_symmetry_equiv_pos_as_xyz
'x, y, z'
'-x, -y, -z'

loop_
_atom_site_label
_atom_site_type_symbol
_atom_site_fract_x
_atom_site_fract_y
_atom_site_fract_z
_atom_site_U_iso_or_equiv
_atom_site_adp_type
_atom_site_occupancy
_atom_site_symmetry_multiplicity
_atom_site_calc_flag
_atom_site_refinement_flags
Si1 Si 0.09227(7) 0.56095(6) 0.08469(4) 0.01761(18) Uani 1 1 d .
O1 O 0.03710(17) 0.65013(14) 0.04516(9) 0.0201(5) Uani 1 1 d .
Si2 Si -0.03424(7) 0.67916(5) -0.01145(4) 0.01770(18) Uani 1 1 d .
O4 O -0.14505(16) 0.65850(14) 0.00317(10) 0.0207(5) Uani 1 1 d .
Si3 Si 0.19703(7) 0.42713(6) -0.01258(4) 0.01791(18) Uani 1 1 d .
O5 O 0.17846(16) 0.49065(14) 0.04541(9) 0.0201(5) Uani 1 1 d .
O6 O 0.16804(16) 0.48226(14) -0.07594(9) 0.0203(5) Uani 1 1 d .
Si4 Si -0.07091(7) 0.45503(6) 0.10864(4) 0.01782(18) Uani 1 1 d .
O3 O 0.02049(17) 0.63776(14) -0.07419(10) 0.0210(5) Uani 1 1 d .
O2 O 0.01176(16) 0.51199(14) 0.12206(9) 0.0202(5) Uani 1 1 d .
C41 C -0.1202(2) 0.4132(2) 0.18147(14) 0.0228(7) Uani 1 1 d .
H41 H -0.1430 0.4533 0.2136 0.027 Uiso 1 1 calc R
C42 C -0.1234(3) 0.3260(2) 0.18846(15) 0.0264(7) Uani 1 1 d .
H42 H -0.1003 0.2911 0.1538 0.032 Uiso 1 1 calc R
C43 C -0.1569(3) 0.2752(2) 0.24099(16) 0.0288(8) Uani 1 1 d .
C44 C -0.1514(3) 0.1833(3) 0.23515(19) 0.0375(9) Uani 1 1 d .
H44 H -0.1285 0.1563 0.1976 0.045 Uiso 1 1 calc R
C45 C -0.1789(3) 0.1302(3) 0.2834(2) 0.0489(11) Uani 1 1 d .
H45 H -0.1752 0.0677 0.2788 0.059 Uiso 1 1 calc R
C46 C -0.2114(3) 0.1692(3) 0.33781(19) 0.0469(11) Uani 1 1 d .
H46 H -0.2298 0.1333 0.3710 0.056 Uiso 1 1 calc R
C47 C -0.2177(3) 0.2596(3) 0.34470(18) 0.0449(11) Uani 1 1 d .
H47 H -0.2401 0.2859 0.3826 0.054 Uiso 1 1 calc R
C48 C -0.1911(3) 0.3131(3) 0.29629(16) 0.0356(9) Uani 1 1 d .
H48 H -0.1965 0.3758 0.3012 0.043 Uiso 1 1 calc R
C31 C 0.3354(2) 0.3792(2) -0.01943(14) 0.0228(7) Uani 1 1 d .
H31 H 0.3623 0.3354 -0.0489 0.027 Uiso 1 1 calc R
C32 C 0.3989(3) 0.4038(2) 0.01543(15) 0.0241(7) Uani 1 1 d .
H32 H 0.3687 0.4466 0.0450 0.029 Uiso 1 1 calc R
C33 C 0.5103(3) 0.3727(2) 0.01356(16) 0.0266(7) Uani 1 1 d .
C38 C 0.5664(3) 0.3156(2) -0.02957(17) 0.0319(8) Uani 1 1 d .
H38 H 0.5326 0.2951 -0.0600 0.038 Uiso 1 1 calc R
C37 C 0.6717(3) 0.2880(3) -0.02894(19) 0.0409(10) Uani 1 1 d .
H37 H 0.7092 0.2490 -0.0588 0.049 Uiso 1 1 calc R
C36 C 0.7217(3) 0.3172(3) 0.0149(2) 0.0408(10) Uani 1 1 d .
H36 H 0.7934 0.2973 0.0156 0.049 Uiso 1 1 calc R
C35 C 0.6681(3) 0.3751(3) 0.0577(2) 0.0414(10) Uani 1 1 d .
H35 H 0.7026 0.3961 0.0875 0.050 Uiso 1 1 calc R
C34 C 0.5627(3) 0.4026(2) 0.05697(18) 0.0321(8) Uani 1 1 d .
H34 H 0.5258 0.4425 0.0866 0.038 Uiso 1 1 calc R
C21 C -0.0554(2) 0.8036(2) -0.02199(14) 0.0201(6) Uani 1 1 d .
H21 H -0.0648 0.8388 0.0129 0.024 Uiso 1 1 calc R
C22 C -0.0584(2) 0.8469(2) -0.07608(15) 0.0228(7) Uani 1 1 d .
H22 H -0.0473 0.8097 -0.1101 0.027 Uiso 1 1 calc R
C23 C -0.0767(2) 0.9453(2) -0.08910(15) 0.0218(7) Uani 1 1 d .
C24 C -0.0977(3) 1.0084(2) -0.04375(16) 0.0252(7) Uani 1 1 d .
H24 H -0.1021 0.9879 -0.0028 0.030 Uiso 1 1 calc R
C25 C -0.1120(3) 1.1004(2) -0.05753(17) 0.0282(7) Uani 1 1 d .
H25 H -0.1249 1.1423 -0.0260 0.034 Uiso 1 1 calc R
C26 C -0.1077(3) 1.1317(2) -0.11709(18) 0.0325(8) Uani 1 1 d .
H26 H -0.1173 1.1948 -0.1265 0.039 Uiso 1 1 calc R
C27 C -0.0893(3) 1.0706(2) -0.16278(17) 0.0315(8) Uani 1 1 d .
H27 H -0.0879 1.0917 -0.2037 0.038 Uiso 1 1 calc R
C28 C -0.0728(3) 0.9781(2) -0.14876(16) 0.0263(7) Uani 1 1 d .
H28 H -0.0587 0.9365 -0.1804 0.032 Uiso 1 1 calc R
C11 C 0.1619(3) 0.6063(2) 0.13938(14) 0.0226(7) Uani 1 1 d .
H11 H 0.2261 0.6162 0.1253 0.027 Uiso 1 1 calc R
C12 C 0.1319(3) 0.6264(2) 0.19612(16) 0.0288(8) Uani 1 1 d .
H12 H 0.0742 0.6064 0.2125 0.035 Uiso 1 1 calc R
C13 C 0.1786(3) 0.6769(2) 0.23680(16) 0.0297(8) Uani 1 1 d .
C18 C 0.2702(3) 0.7005(3) 0.22179(18) 0.0370(9) Uani 1 1 d .
H18 H 0.3078 0.6804 0.1854 0.044 Uiso 1 1 calc R
C17 C 0.3070(4) 0.7533(3) 0.2598(2) 0.0475(11) Uani 1 1 d .
H17 H 0.3697 0.7689 0.2492 0.057 Uiso 1 1 calc R
C16 C 0.2531(4) 0.7833(3) 0.3127(2) 0.0511(12) Uani 1 1 d .
H16 H 0.2783 0.8197 0.3383 0.061 Uiso 1 1 calc R
C15 C 0.1635(4) 0.7603(4) 0.3278(2) 0.0610(14) Uani 1 1 d .
H15 H 0.1261 0.7808 0.3641 0.073 Uiso 1 1 calc R
C14 C 0.1263(4) 0.7072(3) 0.29057(18) 0.0487(11) Uani 1 1 d .
H14 H 0.0640 0.6912 0.3020 0.058 Uiso 1 1 calc R
Si5 Si -0.19616(7) 0.07836(6) 0.51092(4) 0.01840(18) Uani 1 1 d .
O8 O -0.13961(17) 0.15998(14) 0.49632(10) 0.0215(5) Uani 1 1 d .
Si6 Si -0.02715(7) 0.17702(6) 0.48077(4) 0.01858(18) Uani 1 1 d .
O10 O 0.04390(17) 0.15101(14) 0.53768(10) 0.0224(5) Uani 1 1 d .
Si7 Si -0.09539(7) -0.06490(6) 0.41937(4) 0.01845(18) Uani 1 1 d .
O11 O -0.18156(16) 0.00904(14) 0.45622(9) 0.0204(5) Uani 1 1 d .
O12 O -0.01192(17) -0.02154(14) 0.38036(9) 0.0200(5) Uani 1 1 d .
Si8 Si -0.07386(7) -0.03426(6) 0.61086(4) 0.01863(18) Uani 1 1 d .
O9 O 0.02732(17) 0.13160(14) 0.41902(9) 0.0219(5) Uani 1 1 d .
O7 O -0.16887(17) 0.02753(14) 0.57568(9) 0.0204(5) Uani 1 1 d .
C81 C -0.1297(3) -0.0608(2) 0.68571(14) 0.0226(7) Uani 1 1 d .
H81 H -0.1633 -0.0119 0.7102 0.027 Uiso 1 1 calc R
C82 C -0.1250(3) -0.1448(2) 0.70699(15) 0.0257(7) Uani 1 1 d .
H82 H -0.0860 -0.1915 0.6824 0.031 Uiso 1 1 calc R
C83 C -0.1718(3) -0.1763(2) 0.76347(15) 0.0259(7) Uani 1 1 d .
C84 C -0.1425(3) -0.2667(2) 0.78245(16) 0.0285(7) Uani 1 1 d .
H84 H -0.0925 -0.3075 0.7588 0.034 Uiso 1 1 calc R
C85 C -0.1847(3) -0.2989(3) 0.83510(17) 0.0335(8) Uani 1 1 d .
H85 H -0.1639 -0.3612 0.8471 0.040 Uiso 1 1 calc R
C86 C -0.2567(3) -0.2403(3) 0.86997(16) 0.0344(9) Uani 1 1 d .
H86 H -0.2852 -0.2620 0.9063 0.041 Uiso 1 1 calc R
C87 C -0.2876(3) -0.1497(3) 0.85190(16) 0.0330(8) Uani 1 1 d .
H87 H -0.3377 -0.1092 0.8757 0.040 Uiso 1 1 calc R
C88 C -0.2453(3) -0.1180(2) 0.79897(16) 0.0290(7) Uani 1 1 d .
H88 H -0.2667 -0.0558 0.7868 0.035 Uiso 1 1 calc R
C71 C -0.1615(3) -0.1136(2) 0.36481(14) 0.0219(7) Uani 1 1 d .
H71 H -0.2231 -0.1291 0.3788 0.026 Uiso 1 1 calc R
C72 C -0.1301(3) -0.1288(2) 0.30724(14) 0.0235(7) Uani 1 1 d .
H72 H -0.0762 -0.1027 0.2919 0.028 Uiso 1 1 calc R
C73 C -0.1690(3) -0.1812(2) 0.26480(15) 0.0264(7) Uani 1 1 d .
C78 C -0.2533(3) -0.2164(3) 0.27860(17) 0.0342(8) Uani 1 1 d .
H78 H -0.2921 -0.2020 0.3155 0.041 Uiso 1 1 calc R
C77 C -0.2822(4) -0.2724(3) 0.23936(19) 0.0483(11) Uani 1 1 d .
H77 H -0.3400 -0.2961 0.2496 0.058 Uiso 1 1 calc R
C76 C -0.2264(4) -0.2934(3) 0.1853(2) 0.0496(12) Uani 1 1 d .
H76 H -0.2457 -0.3320 0.1585 0.059 Uiso 1 1 calc R
C75 C -0.1441(3) -0.2589(3) 0.17039(18) 0.0446(11) Uani 1 1 d .
H75 H -0.1058 -0.2734 0.1333 0.054 Uiso 1 1 calc R
C74 C -0.1162(3) -0.2024(3) 0.20979(17) 0.0376(9) Uani 1 1 d .
H74 H -0.0594 -0.1776 0.1987 0.045 Uiso 1 1 calc R
C61 C -0.0476(2) 0.3006(2) 0.46771(14) 0.0220(7) Uani 1 1 d .
H61 H -0.0673 0.3376 0.5017 0.026 Uiso 1 1 calc R
C62 C -0.0370(3) 0.3418(2) 0.41449(14) 0.0230(7) Uani 1 1 d .
H62 H -0.0133 0.3035 0.3815 0.028 Uiso 1 1 calc R
C63 C -0.0577(2) 0.4404(2) 0.40056(15) 0.0235(7) Uani 1 1 d .
C64 C -0.0810(3) 0.5039(2) 0.44570(17) 0.0289(8) Uani 1 1 d .
H64 H -0.0859 0.4838 0.4867 0.035 Uiso 1 1 calc R
C65 C -0.0971(3) 0.5957(2) 0.43141(19) 0.0358(9) Uani 1 1 d .
H65 H -0.1105 0.6378 0.4627 0.043 Uiso 1 1 calc R
C66 C -0.0938(3) 0.6265(3) 0.3724(2) 0.0425(10) Uani 1 1 d .
H66 H -0.1053 0.6897 0.3630 0.051 Uiso 1 1 calc R
C67 C -0.0738(3) 0.5651(3) 0.32645(19) 0.0399(9) Uani 1 1 d .
H67 H -0.0735 0.5860 0.2855 0.048 Uiso 1 1 calc R
C68 C -0.0541(3) 0.4728(2) 0.34110(16) 0.0280(7) Uani 1 1 d .
H68 H -0.0377 0.4308 0.3097 0.034 Uiso 1 1 calc R
C51 C -0.3333(3) 0.1337(2) 0.51699(14) 0.0228(7) Uani 1 1 d .
H51 H -0.3558 0.1825 0.5435 0.027 Uiso 1 1 calc R
C52 C -0.4026(3) 0.1090(2) 0.48627(15) 0.0252(7) Uani 1 1 d .
H52 H -0.3774 0.0604 0.4599 0.030 Uiso 1 1 calc R
C53 C -0.5132(3) 0.1478(2) 0.48812(15) 0.0267(7) Uani 1 1 d .
C58 C -0.5745(3) 0.1021(2) 0.46153(16) 0.0290(8) Uani 1 1 d .
H58 H -0.5438 0.0469 0.4424 0.035 Uiso 1 1 calc R
C57 C -0.6791(3) 0.1344(2) 0.46200(17) 0.0316(8) Uani 1 1 d .
H57 H -0.7193 0.1013 0.4438 0.038 Uiso 1 1 calc R
C56 C -0.7243(3) 0.2151(3) 0.48916(19) 0.0387(9) Uani 1 1 d .
H56 H -0.7958 0.2384 0.4894 0.046 Uiso 1 1 calc R
C55 C -0.6643(3) 0.2613(3) 0.5160(2) 0.0470(11) Uani 1 1 d .
H55 H -0.6953 0.3166 0.5349 0.056 Uiso 1 1 calc R
C54 C -0.5606(3) 0.2288(3) 0.51579(19) 0.0417(10) Uani 1 1 d .
H54 H -0.5210 0.2616 0.5347 0.050 Uiso 1 1 calc R
F2 F 0.0000 0.0000 0.5000 0.0237(6) Uani 1 2 d S
F1 F 0.0000 0.5000 0.0000 0.0229(6) Uani 1 2 d S
N1 N 0.4890(2) 0.2515(3) 0.25789(14) 0.0424(9) Uani 1 1 d .
C101 C 0.3763(3) 0.2921(4) 0.27142(19) 0.0470(11) Uani 1 1 d .
H10A H 0.3524 0.3404 0.2405 0.056 Uiso 1 1 calc R
H10B H 0.3391 0.2444 0.2677 0.056 Uiso 1 1 calc R
C102 C 0.3490(4) 0.3320(4) 0.3332(2) 0.0635(15) Uani 1 1 d .
H10C H 0.3961 0.3698 0.3414 0.076 Uiso 1 1 calc R
H10D H 0.3552 0.2826 0.3646 0.076 Uiso 1 1 calc R
C103 C 0.2348(4) 0.3926(6) 0.3349(3) 0.138(4) Uani 1 1 d .
H10E H 0.2263 0.4342 0.2989 0.165 Uiso 1 1 calc R
H10F H 0.1876 0.3525 0.3332 0.165 Uiso 1 1 calc R
C109 C 0.5020(3) 0.2213(3) 0.19294(17) 0.0411(10) Uani 1 1 d .
H10G H 0.4559 0.1810 0.1882 0.049 Uiso 1 1 calc R
H10H H 0.4803 0.2755 0.1660 0.049 Uiso 1 1 calc R
C110 C 0.6088(3) 0.1721(4) 0.17245(19) 0.0518(12) Uani 1 1 d .
H11A H 0.6326 0.1190 0.2000 0.062 Uiso 1 1 calc R
H11B H 0.6550 0.2131 0.1742 0.062 Uiso 1 1 calc R
C111 C 0.6122(4) 0.1405(3) 0.10841(18) 0.0462(10) Uani 1 1 d .
H11C H 0.5662 0.0994 0.1067 0.055 Uiso 1 1 calc R
H11D H 0.5883 0.1936 0.0809 0.055 Uiso 1 1 calc R
C112 C 0.7196(4) 0.0913(4) 0.0879(2) 0.0653(15) Uani 1 1 d .
H11E H 0.7657 0.1311 0.0913 0.098 Uiso 1 1 calc R
H11F H 0.7210 0.0748 0.0458 0.098 Uiso 1 1 calc R
H11G H 0.7414 0.0363 0.1133 0.098 Uiso 1 1 calc R
C113 C 0.5508(3) 0.3201(3) 0.26523(19) 0.0446(11) Uani 1 1 d .
H11H H 0.6221 0.2935 0.2513 0.053 Uiso 1 1 calc R
H11I H 0.5501 0.3315 0.3087 0.053 Uiso 1 1 calc R
C114 C 0.5147(4) 0.4103(4) 0.2316(2) 0.0543(12) Uani 1 1 d .
H11J H 0.4993 0.3993 0.1902 0.065 Uiso 1 1 calc R
H11K H 0.4512 0.4449 0.2522 0.065 Uiso 1 1 calc R
C115 C 0.5932(4) 0.4656(3) 0.2284(2) 0.0585(13) Uani 1 1 d .
H11L H 0.6560 0.4312 0.2070 0.070 Uiso 1 1 calc R
H11M H 0.6099 0.4746 0.2699 0.070 Uiso 1 1 calc R
C116 C 0.5584(5) 0.5576(4) 0.1965(3) 0.0747(17) Uani 1 1 d .
H11N H 0.5376 0.5494 0.1563 0.112 Uiso 1 1 calc R
H11O H 0.6144 0.5882 0.1926 0.112 Uiso 1 1 calc R
H11P H 0.5008 0.5945 0.2198 0.112 Uiso 1 1 calc R
C106 C 0.4732(4) 0.0938(4) 0.2998(2) 0.0537(12) Uani 1 1 d .
H10I H 0.4575 0.0865 0.2578 0.064 Uiso 1 1 calc R
H10J H 0.4082 0.1094 0.3243 0.064 Uiso 1 1 calc R
C107 C 0.5386(4) 0.0037(4) 0.3242(2) 0.0663(15) Uani 1 1 d .
H10K H 0.5961 -0.0186 0.2947 0.080 Uiso 1 1 calc R
H10L H 0.5672 0.0146 0.3621 0.080 Uiso 1 1 calc R
C108 C 0.4791(5) -0.0687(4) 0.3364(3) 0.0792(18) Uani 1 1 d .
H10M H 0.4236 -0.0480 0.3668 0.119 Uiso 1 1 calc R
H10N H 0.5243 -0.1249 0.3513 0.119 Uiso 1 1 calc R
H10O H 0.4509 -0.0801 0.2991 0.119 Uiso 1 1 calc R
C121 C 0.5801(5) 0.4557(5) 0.4247(2) 0.0731(17) Uani 1 1 d .
C126 C 0.6505(5) 0.5032(5) 0.4044(2) 0.0724(17) Uani 1 1 d .
H126 H 0.7197 0.4800 0.4131 0.087 Uiso 1 1 calc R
C125 C 0.6231(7) 0.5831(5) 0.3721(3) 0.089(2) Uani 1 1 d .
H125 H 0.6729 0.6151 0.3585 0.107 Uiso 1 1 calc R
C124 C 0.5265(8) 0.6164(6) 0.3596(4) 0.123(4) Uani 1 1 d .
H124 H 0.5080 0.6711 0.3360 0.147 Uiso 1 1 calc R
C122 C 0.4805(5) 0.4890(7) 0.4131(4) 0.111(3) Uani 1 1 d .
H122 H 0.4312 0.4564 0.4267 0.134 Uiso 1 1 calc R
C104 C 0.2070(6) 0.4479(6) 0.3910(4) 0.122(3) Uani 1 1 d .
H10P H 0.2173 0.4072 0.4269 0.183 Uiso 1 1 calc R
H10Q H 0.1356 0.4812 0.3910 0.183 Uiso 1 1 calc R
H10R H 0.2501 0.4909 0.3915 0.183 Uiso 1 1 calc R
C123 C 0.4524(7) 0.5715(8) 0.3810(5) 0.148(5) Uani 1 1 d .
H123 H 0.3830 0.5969 0.3738 0.177 Uiso 1 1 calc R
C131 C 0.5778(4) 0.8874(3) 0.0668(2) 0.0557(13) Uani 1 1 d .
C134 C 0.4019(7) 0.9038(5) 0.1386(6) 0.121(4) Uani 1 1 d .
H134 H 0.3418 0.9073 0.1638 0.145 Uiso 1 1 calc R
C135 C 0.3984(7) 0.9098(5) 0.0819(7) 0.136(5) Uani 1 1 d .
H135 H 0.3345 0.9204 0.0646 0.163 Uiso 1 1 calc R
C132 C 0.5797(5) 0.8842(5) 0.1270(3) 0.088(2) Uani 1 1 d .
H132 H 0.6427 0.8763 0.1450 0.105 Uiso 1 1 calc R
C136 C 0.4851(8) 0.9014(5) 0.0446(3) 0.106(3) Uani 1 1 d .
H136 H 0.4797 0.9056 0.0022 0.128 Uiso 1 1 calc R
C137 C 0.6744(7) 0.8758(4) 0.0270(4) 0.136(4) Uani 1 1 d .
H13A H 0.7322 0.8432 0.0498 0.204 Uiso 1 1 calc R
H13B H 0.6845 0.9356 0.0134 0.204 Uiso 1 1 calc R
H13C H 0.6693 0.8412 -0.0081 0.204 Uiso 1 1 calc R
C127 C 0.6043(9) 0.3756(6) 0.4615(4) 0.162(5) Uani 1 1 d .
H12A H 0.6731 0.3671 0.4751 0.243 Uiso 1 1 calc R
H12B H 0.6010 0.3235 0.4383 0.243 Uiso 1 1 calc R
H12C H 0.5557 0.3806 0.4966 0.243 Uiso 1 1 calc R
C133 C 0.4932(8) 0.8922(7) 0.1627(3) 0.127(3) Uani 1 1 d .
H133 H 0.4965 0.8895 0.2053 0.152 Uiso 1 1 calc R
C105 C 0.5261(3) 0.1705(4) 0.30089(18) 0.0494(12) Uani 1 1 d .
H10S H 0.5996 0.1458 0.2914 0.059 Uiso 1 1 calc R
H10T H 0.5182 0.1925 0.3424 0.059 Uiso 1 1 calc R

loop_
_atom_site_aniso_label
_atom_site_aniso_U_11
_atom_site_aniso_U_22
_atom_site_aniso_U_33
_atom_site_aniso_U_23
_atom_site_aniso_U_13
_atom_site_aniso_U_12
Si1 0.0177(4) 0.0165(4) 0.0191(4) -0.0020(3) -0.0022(3) -0.0043(3)
O1 0.0217(12) 0.0176(10) 0.0220(11) -0.0023(8) -0.0032(9) -0.0055(9)
Si2 0.0182(4) 0.0151(4) 0.0198(4) -0.0007(3) -0.0018(3) -0.0038(3)
O4 0.0198(12) 0.0163(10) 0.0255(11) -0.0018(8) -0.0003(9) -0.0036(9)
Si3 0.0165(4) 0.0174(4) 0.0197(4) -0.0010(3) -0.0021(3) -0.0035(3)
O5 0.0189(12) 0.0207(11) 0.0207(11) -0.0024(8) -0.0033(9) -0.0037(9)
O6 0.0182(11) 0.0212(11) 0.0207(11) 0.0000(8) -0.0005(9) -0.0035(9)
Si4 0.0166(4) 0.0183(4) 0.0187(4) 0.0001(3) -0.0015(3) -0.0044(3)
O3 0.0242(12) 0.0163(10) 0.0220(11) 0.0018(8) -0.0013(9) -0.0047(9)
O2 0.0200(12) 0.0219(11) 0.0196(11) -0.0007(8) -0.0020(9) -0.0065(9)
C41 0.0178(16) 0.0288(17) 0.0214(16) -0.0011(13) -0.0022(12) -0.0047(13)
C42 0.0232(18) 0.0307(18) 0.0245(17) 0.0009(13) 0.0015(13) -0.0062(14)
C43 0.0192(17) 0.0369(19) 0.0295(18) 0.0089(15) -0.0033(14) -0.0066(14)
C44 0.028(2) 0.033(2) 0.047(2) 0.0090(17) 0.0046(17) -0.0045(16)
C45 0.037(2) 0.044(2) 0.063(3) 0.026(2) -0.007(2) -0.0093(19)
C46 0.033(2) 0.070(3) 0.038(2) 0.029(2) -0.0084(18) -0.019(2)
C47 0.035(2) 0.077(3) 0.029(2) 0.009(2) -0.0084(17) -0.026(2)
C48 0.030(2) 0.052(2) 0.0291(19) 0.0032(17) -0.0039(15) -0.0189(18)
C31 0.0224(17) 0.0213(15) 0.0232(16) -0.0018(12) 0.0012(13) -0.0028(13)
C32 0.0214(17) 0.0229(16) 0.0266(17) -0.0001(13) 0.0002(13) -0.0033(13)
C33 0.0205(17) 0.0213(16) 0.0382(19) 0.0069(14) -0.0058(14) -0.0057(13)
C38 0.0217(18) 0.0350(19) 0.038(2) 0.0040(16) -0.0020(15) -0.0054(15)
C37 0.024(2) 0.044(2) 0.048(2) 0.0076(18) 0.0068(17) 0.0004(17)
C36 0.0184(19) 0.033(2) 0.069(3) 0.0126(19) -0.0053(18) -0.0048(15)
C35 0.029(2) 0.033(2) 0.067(3) 0.0069(19) -0.022(2) -0.0121(16)
C34 0.0224(19) 0.0267(18) 0.048(2) -0.0004(16) -0.0084(16) -0.0068(14)
C21 0.0194(16) 0.0156(14) 0.0258(16) -0.0024(12) -0.0026(12) -0.0041(12)
C22 0.0219(17) 0.0188(15) 0.0286(17) -0.0039(12) -0.0025(13) -0.0057(12)
C23 0.0202(17) 0.0194(15) 0.0263(16) 0.0003(12) -0.0028(13) -0.0052(12)
C24 0.0211(17) 0.0236(16) 0.0310(18) 0.0000(13) -0.0048(14) -0.0049(13)
C25 0.0266(19) 0.0199(16) 0.038(2) -0.0039(14) -0.0029(15) -0.0043(13)
C26 0.031(2) 0.0190(16) 0.046(2) 0.0040(15) -0.0026(16) -0.0047(14)
C27 0.031(2) 0.0318(19) 0.0319(19) 0.0088(15) -0.0063(15) -0.0082(15)
C28 0.0243(18) 0.0265(17) 0.0295(18) -0.0015(14) -0.0038(14) -0.0083(14)
C11 0.0217(17) 0.0223(16) 0.0244(16) -0.0029(12) -0.0036(13) -0.0058(13)
C12 0.0261(19) 0.0346(19) 0.0297(18) -0.0052(15) -0.0026(14) -0.0139(15)
C13 0.034(2) 0.0301(18) 0.0271(18) -0.0072(14) -0.0097(15) -0.0083(15)
C18 0.036(2) 0.047(2) 0.033(2) -0.0078(17) -0.0074(16) -0.0172(18)
C17 0.048(3) 0.055(3) 0.048(3) -0.007(2) -0.012(2) -0.024(2)
C16 0.060(3) 0.051(3) 0.048(3) -0.023(2) -0.021(2) -0.015(2)
C15 0.062(3) 0.086(4) 0.040(3) -0.030(2) -0.002(2) -0.022(3)
C14 0.046(3) 0.075(3) 0.031(2) -0.020(2) -0.0006(18) -0.020(2)
Si5 0.0204(5) 0.0195(4) 0.0166(4) -0.0006(3) -0.0017(3) -0.0071(3)
O8 0.0206(12) 0.0198(11) 0.0243(11) 0.0001(9) -0.0014(9) -0.0058(9)
Si6 0.0223(5) 0.0169(4) 0.0180(4) 0.0003(3) -0.0024(3) -0.0074(3)
O10 0.0276(13) 0.0207(11) 0.0206(11) 0.0001(9) -0.0044(9) -0.0087(9)
Si7 0.0218(5) 0.0195(4) 0.0156(4) -0.0011(3) -0.0019(3) -0.0077(3)
O11 0.0204(12) 0.0235(11) 0.0187(11) -0.0020(9) -0.0027(9) -0.0072(9)
O12 0.0245(12) 0.0220(11) 0.0160(10) -0.0005(8) -0.0012(9) -0.0102(9)
Si8 0.0227(5) 0.0201(4) 0.0145(4) 0.0008(3) -0.0014(3) -0.0081(3)
O9 0.0273(13) 0.0212(11) 0.0187(11) 0.0012(8) -0.0010(9) -0.0092(9)
O7 0.0203(12) 0.0243(11) 0.0176(11) 0.0005(8) -0.0002(9) -0.0077(9)
C81 0.0275(18) 0.0257(16) 0.0155(15) -0.0021(12) 0.0000(12) -0.0082(13)
C82 0.0293(19) 0.0261(17) 0.0222(16) 0.0006(13) 0.0014(13) -0.0088(14)
C83 0.0275(18) 0.0317(18) 0.0223(16) 0.0041(13) -0.0036(13) -0.0153(14)
C84 0.0258(19) 0.0309(18) 0.0311(18) 0.0022(14) -0.0060(14) -0.0105(14)
C85 0.034(2) 0.036(2) 0.034(2) 0.0139(16) -0.0133(16) -0.0146(16)
C86 0.033(2) 0.052(2) 0.0244(18) 0.0123(16) -0.0071(15) -0.0234(18)
C87 0.036(2) 0.044(2) 0.0230(17) -0.0013(15) -0.0006(15) -0.0165(17)
C88 0.031(2) 0.0304(18) 0.0280(18) -0.0012(14) 0.0013(14) -0.0121(15)
C71 0.0234(17) 0.0221(15) 0.0218(16) -0.0001(12) -0.0044(13) -0.0076(13)
C72 0.0262(18) 0.0232(16) 0.0217(16) -0.0027(12) -0.0041(13) -0.0060(13)
C73 0.0295(19) 0.0273(17) 0.0219(16) -0.0052(13) -0.0048(14) -0.0039(14)
C78 0.039(2) 0.042(2) 0.0273(18) -0.0101(16) -0.0018(16) -0.0193(17)
C77 0.062(3) 0.055(3) 0.041(2) -0.009(2) -0.011(2) -0.036(2)
C76 0.062(3) 0.050(3) 0.041(2) -0.021(2) -0.016(2) -0.012(2)
C75 0.041(2) 0.060(3) 0.031(2) -0.0246(19) -0.0031(17) -0.003(2)
C74 0.032(2) 0.054(2) 0.0291(19) -0.0144(17) -0.0011(16) -0.0126(18)
C61 0.0241(17) 0.0195(15) 0.0240(16) -0.0024(12) -0.0033(13) -0.0074(13)
C62 0.0273(18) 0.0198(15) 0.0222(16) -0.0021(12) -0.0040(13) -0.0051(13)
C63 0.0205(17) 0.0194(15) 0.0301(17) 0.0008(13) -0.0051(13) -0.0032(12)
C64 0.0260(19) 0.0241(17) 0.036(2) -0.0038(14) -0.0062(15) -0.0040(14)
C65 0.029(2) 0.0233(18) 0.054(2) -0.0066(16) -0.0081(17) -0.0010(15)
C66 0.045(3) 0.0194(18) 0.063(3) 0.0078(17) -0.013(2) -0.0070(16)
C67 0.044(2) 0.033(2) 0.044(2) 0.0158(17) -0.0077(18) -0.0120(18)
C68 0.0274(19) 0.0242(17) 0.0325(19) 0.0046(14) -0.0035(15) -0.0069(14)
C51 0.0260(18) 0.0226(16) 0.0206(16) -0.0017(12) -0.0008(13) -0.0072(13)
C52 0.0246(18) 0.0243(16) 0.0267(17) -0.0040(13) -0.0003(13) -0.0054(13)
C53 0.0243(18) 0.0308(18) 0.0238(17) 0.0003(13) -0.0018(13) -0.0046(14)
C58 0.0292(19) 0.0268(17) 0.0312(18) -0.0046(14) -0.0016(15) -0.0067(14)
C57 0.0263(19) 0.0353(19) 0.037(2) -0.0016(15) -0.0025(15) -0.0147(15)
C56 0.0217(19) 0.045(2) 0.049(2) -0.0104(18) -0.0005(17) -0.0053(16)
C55 0.029(2) 0.050(3) 0.061(3) -0.026(2) -0.0015(19) -0.0016(18)
C54 0.030(2) 0.043(2) 0.052(3) -0.0205(19) -0.0077(18) -0.0040(17)
F2 0.0282(15) 0.0239(13) 0.0207(13) 0.0019(10) -0.0014(11) -0.0099(11)
F1 0.0219(14) 0.0214(13) 0.0254(14) -0.0002(10) -0.0024(11) -0.0052(10)
N1 0.0261(18) 0.076(3) 0.0299(17) -0.0127(16) 0.0010(13) -0.0190(17)
C101 0.024(2) 0.084(3) 0.040(2) -0.021(2) 0.0002(17) -0.022(2)
C102 0.040(3) 0.115(5) 0.043(3) -0.033(3) 0.011(2) -0.030(3)
C103 0.029(3) 0.284(10) 0.124(6) -0.168(7) 0.044(3) -0.063(4)
C109 0.037(2) 0.063(3) 0.0261(19) -0.0091(18) -0.0031(16) -0.016(2)
C110 0.040(3) 0.079(3) 0.034(2) -0.010(2) 0.0010(19) -0.009(2)
C111 0.053(3) 0.051(3) 0.034(2) -0.0026(18) 0.0026(19) -0.012(2)
C112 0.072(4) 0.066(3) 0.047(3) -0.009(2) 0.011(3) 0.001(3)
C113 0.025(2) 0.078(3) 0.036(2) -0.017(2) 0.0000(17) -0.020(2)
C114 0.041(3) 0.080(4) 0.051(3) -0.018(2) -0.003(2) -0.028(2)
C115 0.045(3) 0.060(3) 0.076(3) -0.031(3) 0.001(2) -0.019(2)
C116 0.072(4) 0.069(4) 0.094(4) -0.036(3) -0.004(3) -0.031(3)
C106 0.054(3) 0.078(3) 0.035(2) -0.004(2) -0.007(2) -0.025(3)
C107 0.068(4) 0.088(4) 0.038(3) -0.009(3) 0.013(2) -0.013(3)
C108 0.109(5) 0.076(4) 0.053(3) -0.011(3) 0.017(3) -0.027(4)
C121 0.090(5) 0.082(4) 0.045(3) -0.018(3) 0.002(3) -0.014(4)
C126 0.060(4) 0.108(5) 0.050(3) -0.019(3) 0.000(3) -0.021(3)
C125 0.130(7) 0.085(5) 0.066(4) -0.023(4) -0.016(4) -0.043(5)
C124 0.134(8) 0.093(6) 0.139(8) -0.051(5) -0.070(7) 0.006(6)
C122 0.056(4) 0.152(8) 0.133(7) -0.095(6) -0.014(4) -0.016(5)
C104 0.073(5) 0.189(9) 0.112(6) -0.039(6) 0.009(4) -0.044(5)
C123 0.077(6) 0.139(9) 0.219(12) -0.087(8) -0.071(7) 0.024(6)
C131 0.083(4) 0.025(2) 0.051(3) -0.0017(19) 0.015(3) -0.001(2)
C134 0.086(6) 0.052(4) 0.201(11) -0.011(5) 0.073(7) 0.010(4)
C135 0.086(6) 0.071(5) 0.268(14) 0.072(7) -0.077(8) -0.052(5)
C132 0.068(4) 0.129(6) 0.061(4) 0.033(4) -0.018(3) -0.016(4)
C136 0.190(9) 0.080(5) 0.082(5) 0.020(4) -0.066(6) -0.084(6)
C137 0.170(8) 0.051(4) 0.157(7) -0.005(4) 0.113(7) -0.005(4)
C127 0.223(12) 0.102(7) 0.142(9) -0.028(6) 0.077(8) -0.022(7)
C133 0.141(8) 0.186(10) 0.051(4) -0.010(5) 0.035(5) -0.045(7)
C105 0.039(2) 0.090(4) 0.024(2) -0.005(2) -0.0042(17) -0.022(2)

loop_
_atom_type_symbol
_atom_type_description
_atom_type_scat_dispersion_real
_atom_type_scat_dispersion_imag
_atom_type_scat_source
C C 0.0033 0.0016 'International Tables Vol C Tables 4.2.6.8 and 6.1.1.4'
H H 0.0000 0.0000 'International Tables Vol C Tables 4.2.6.8 and 6.1.1.4'
N N 0.0061 0.0033 'International Tables Vol C Tables 4.2.6.8 and 6.1.1.4'
O O 0.0106 0.0060 'International Tables Vol C Tables 4.2.6.8 and 6.1.1.4'
F F 0.0171 0.0103 'International Tables Vol C Tables 4.2.6.8 and 6.1.1.4'
Si Si 0.0817 0.0704 'International Tables Vol C Tables 4.2.6.8 and 6.1.1.4'

loop_
_geom_angle_atom_site_label_1
_geom_angle_atom_site_label_2
_geom_angle_atom_site_label_3
_geom_angle
_geom_angle_site_symmetry_1
_geom_angle_site_symmetry_3
O5 Si1 O2 112.72(12) . .
O5 Si1 O1 112.73(12) . .
O2 Si1 O1 112.80(12) . .
O5 Si1 C11 105.47(13) . .
O2 Si1 C11 108.34(13) . .
O1 Si1 C11 104.01(13) . .
Si2 O1 Si1 141.01(14) . .
O3 Si2 O4 113.03(12) . .
O3 Si2 O1 113.03(12) . .
O4 Si2 O1 111.58(12) . .
O3 Si2 C21 105.71(13) . .
O4 Si2 C21 106.50(13) . .
O1 Si2 C21 106.35(13) . .
Si2 O4 Si3 139.75(14) . 2_565
O5 Si3 O4 113.32(12) . 2_565
O5 Si3 O6 114.21(12) . .
O4 Si3 O6 111.23(12) 2_565 .
O5 Si3 C31 105.00(13) . .
O4 Si3 C31 106.36(13) 2_565 .
O6 Si3 C31 105.91(13) . .
Si1 O5 Si3 143.47(15) . .
Si4 O6 Si3 140.50(15) 2_565 .
O3 Si4 O6 113.08(12) 2_565 2_565
O3 Si4 O2 112.91(12) 2_565 .
O6 Si4 O2 112.19(12) 2_565 .
O3 Si4 C41 102.77(13) 2_565 .
O6 Si4 C41 106.70(13) 2_565 .
O2 Si4 C41 108.44(13) . .
Si2 O3 Si4 144.48(14) . 2_565
Si1 O2 Si4 138.72(14) . .
C42 C41 Si4 119.4(3) . .
C42 C41 H41 120.3 . .
Si4 C41 H41 120.3 . .
C41 C42 C43 130.6(3) . .
C41 C42 H42 114.7 . .
C43 C42 H42 114.7 . .
C48 C43 C44 118.3(3) . .
C48 C43 C42 123.8(3) . .
C44 C43 C42 117.9(3) . .
C45 C44 C43 121.2(4) . .
C45 C44 H44 119.4 . .
C43 C44 H44 119.4 . .
C46 C45 C44 119.3(4) . .
C46 C45 H45 120.3 . .
C44 C45 H45 120.3 . .
C47 C46 C45 120.6(4) . .
C47 C46 H46 119.7 . .
C45 C46 H46 119.7 . .
C46 C47 C48 120.2(4) . .
C46 C47 H47 119.9 . .
C48 C47 H47 119.9 . .
C43 C48 C47 120.4(4) . .
C43 C48 H48 119.8 . .
C47 C48 H48 119.8 . .
C32 C31 Si3 122.3(3) . .
C32 C31 H31 118.8 . .
Si3 C31 H31 118.8 . .
C31 C32 C33 127.7(3) . .
C31 C32 H32 116.2 . .
C33 C32 H32 116.2 . .
C38 C33 C34 118.0(3) . .
C38 C33 C32 123.4(3) . .
C34 C33 C32 118.7(3) . .
C33 C38 C37 120.9(4) . .
C33 C38 H38 119.6 . .
C37 C38 H38 119.6 . .
C36 C37 C38 120.2(4) . .
C36 C37 H37 119.9 . .
C38 C37 H37 119.9 . .
C35 C36 C37 120.3(4) . .
C35 C36 H36 119.9 . .
C37 C36 H36 119.9 . .
C36 C35 C34 119.4(4) . .
C36 C35 H35 120.3 . .
C34 C35 H35 120.3 . .
C35 C34 C33 121.3(4) . .
C35 C34 H34 119.4 . .
C33 C34 H34 119.4 . .
C22 C21 Si2 123.6(2) . .
C22 C21 H21 118.2 . .
Si2 C21 H21 118.2 . .
C21 C22 C23 127.7(3) . .
C21 C22 H22 116.2 . .
C23 C22 H22 116.2 . .
C28 C23 C24 117.8(3) . .
C28 C23 C22 119.7(3) . .
C24 C23 C22 122.6(3) . .
C25 C24 C23 121.1(3) . .
C25 C24 H24 119.5 . .
C23 C24 H24 119.5 . .
C24 C25 C26 120.3(3) . .
C24 C25 H25 119.9 . .
C26 C25 H25 119.9 . .
C27 C26 C25 119.7(3) . .
C27 C26 H26 120.2 . .
C25 C26 H26 120.2 . .
C26 C27 C28 119.9(3) . .
C26 C27 H27 120.0 . .
C28 C27 H27 120.0 . .
C27 C28 C23 121.3(3) . .
C27 C28 H28 119.4 . .
C23 C28 H28 119.4 . .
C12 C11 Si1 127.0(3) . .
C12 C11 H11 116.5 . .
Si1 C11 H11 116.5 . .
C11 C12 C13 127.0(3) . .
C11 C12 H12 116.5 . .
C13 C12 H12 116.5 . .
C14 C13 C18 118.0(3) . .
C14 C13 C12 119.1(4) . .
C18 C13 C12 122.8(3) . .
C13 C18 C17 120.3(4) . .
C13 C18 H18 119.8 . .
C17 C18 H18 119.8 . .
C16 C17 C18 120.6(4) . .
C16 C17 H17 119.7 . .
C18 C17 H17 119.7 . .
C15 C16 C17 119.4(4) . .
C15 C16 H16 120.3 . .
C17 C16 H16 120.3 . .
C16 C15 C14 120.6(4) . .
C16 C15 H15 119.7 . .
C14 C15 H15 119.7 . .
C15 C14 C13 121.0(4) . .
C15 C14 H14 119.5 . .
C13 C14 H14 119.5 . .
O8 Si5 O7 112.28(12) . .
O8 Si5 O11 113.08(12) . .
O7 Si5 O11 113.31(12) . .
O8 Si5 C51 105.34(13) . .
O7 Si5 C51 106.48(13) . .
O11 Si5 C51 105.56(13) . .
Si5 O8 Si6 140.82(15) . .
O9 Si6 O10 113.11(12) . .
O9 Si6 O8 113.46(12) . .
O10 Si6 O8 112.08(12) . .
O9 Si6 C61 106.27(13) . .
O10 Si6 C61 106.03(13) . .
O8 Si6 C61 105.08(13) . .
Si6 O10 Si7 141.19(15) . 2_556
O11 Si7 O10 111.93(12) . 2_556
O11 Si7 O12 113.81(12) . .
O10 Si7 O12 112.73(12) 2_556 .
O11 Si7 C71 106.81(14) . .
O10 Si7 C71 104.23(13) 2_556 .
O12 Si7 C71 106.52(13) . .
Si7 O11 Si5 141.80(15) . .
Si7 O12 Si8 140.66(14) . 2_556
O9 Si8 O7 112.92(12) 2_556 .
O9 Si8 O12 112.95(12) 2_556 2_556
O7 Si8 O12 111.54(12) . 2_556
O9 Si8 C81 105.26(13) 2_556 .
O7 Si8 C81 104.68(14) . .
O12 Si8 C81 108.88(13) 2_556 .
Si6 O9 Si8 142.08(15) . 2_556
Si5 O7 Si8 141.26(15) . .
C82 C81 Si8 123.2(3) . .
C82 C81 H81 118.4 . .
Si8 C81 H81 118.4 . .
C81 C82 C83 129.3(3) . .
C81 C82 H82 115.3 . .
C83 C82 H82 115.3 . .
C84 C83 C88 118.1(3) . .
C84 C83 C82 119.7(3) . .
C88 C83 C82 122.2(3) . .
C85 C84 C83 121.4(3) . .
C85 C84 H84 119.3 . .
C83 C84 H84 119.3 . .
C86 C85 C84 119.8(3) . .
C86 C85 H85 120.1 . .
C84 C85 H85 120.1 . .
C85 C86 C87 119.9(3) . .
C85 C86 H86 120.1 . .
C87 C86 H86 120.1 . .
C86 C87 C88 119.9(4) . .
C86 C87 H87 120.0 . .
C88 C87 H87 120.0 . .
C87 C88 C83 120.8(3) . .
C87 C88 H88 119.6 . .
C83 C88 H88 119.6 . .
C72 C71 Si7 125.4(3) . .
C72 C71 H71 117.3 . .
Si7 C71 H71 117.3 . .
C71 C72 C73 127.7(3) . .
C71 C72 H72 116.2 . .
C73 C72 H72 116.2 . .
C74 C73 C78 117.4(3) . .
C74 C73 C72 119.4(3) . .
C78 C73 C72 123.0(3) . .
C73 C78 C77 121.1(4) . .
C73 C78 H78 119.4 . .
C77 C78 H78 119.4 . .
C76 C77 C78 119.8(4) . .
C76 C77 H77 120.1 . .
C78 C77 H77 120.1 . .
C75 C76 C77 120.2(4) . .
C75 C76 H76 119.9 . .
C77 C76 H76 119.9 . .
C76 C75 C74 119.6(4) . .
C76 C75 H75 120.2 . .
C74 C75 H75 120.2 . .
C73 C74 C75 121.8(4) . .
C73 C74 H74 119.1 . .
C75 C74 H74 119.1 . .
C62 C61 Si6 124.9(3) . .
C62 C61 H61 117.5 . .
Si6 C61 H61 117.5 . .
C61 C62 C63 127.5(3) . .
C61 C62 H62 116.3 . .
C63 C62 H62 116.3 . .
C68 C63 C64 117.8(3) . .
C68 C63 C62 120.2(3) . .
C64 C63 C62 122.1(3) . .
C65 C64 C63 120.8(4) . .
C65 C64 H64 119.6 . .
C63 C64 H64 119.6 . .
C66 C65 C64 120.6(4) . .
C66 C65 H65 119.7 . .
C64 C65 H65 119.7 . .
C65 C66 C67 119.9(3) . .
C65 C66 H66 120.0 . .
C67 C66 H66 120.0 . .
C68 C67 C66 119.2(4) . .
C68 C67 H67 120.4 . .
C66 C67 H67 120.4 . .
C67 C68 C63 121.6(3) . .
C67 C68 H68 119.2 . .
C63 C68 H68 119.2 . .
C52 C51 Si5 123.8(3) . .
C52 C51 H51 118.1 . .
Si5 C51 H51 118.1 . .
C51 C52 C53 128.1(3) . .
C51 C52 H52 115.9 . .
C53 C52 H52 115.9 . .
C58 C53 C54 117.5(3) . .
C58 C53 C52 119.0(3) . .
C54 C53 C52 123.5(3) . .
C53 C58 C57 122.1(3) . .
C53 C58 H58 119.0 . .
C57 C58 H58 119.0 . .
C56 C57 C58 119.4(3) . .
C56 C57 H57 120.3 . .
C58 C57 H57 120.3 . .
C55 C56 C57 119.2(4) . .
C55 C56 H56 120.4 . .
C57 C56 H56 120.4 . .
C54 C55 C56 121.2(4) . .
C54 C55 H55 119.4 . .
C56 C55 H55 119.4 . .
C55 C54 C53 120.6(4) . .
C55 C54 H54 119.7 . .
C53 C54 H54 119.7 . .
C113 N1 C101 111.2(3) . .
C113 N1 C109 109.9(3) . .
C101 N1 C109 107.2(3) . .
C113 N1 C105 108.3(3) . .
C101 N1 C105 110.0(3) . .
C109 N1 C105 110.3(3) . .
C102 C101 N1 114.9(3) . .
C102 C101 H10A 108.5 . .
N1 C101 H10A 108.5 . .
C102 C101 H10B 108.5 . .
N1 C101 H10B 108.5 . .
H10A C101 H10B 107.5 . .
C101 C102 C103 109.0(4) . .
C101 C102 H10C 109.9 . .
C103 C102 H10C 109.9 . .
C101 C102 H10D 109.9 . .
C103 C102 H10D 109.9 . .
H10C C102 H10D 108.3 . .
C104 C103 C102 112.6(5) . .
C104 C103 H10E 109.1 . .
C102 C103 H10E 109.1 . .
C104 C103 H10F 109.1 . .
C102 C103 H10F 109.1 . .
H10E C103 H10F 107.8 . .
C110 C109 N1 115.1(3) . .
C110 C109 H10G 108.5 . .
N1 C109 H10G 108.5 . .
C110 C109 H10H 108.5 . .
N1 C109 H10H 108.5 . .
H10G C109 H10H 107.5 . .
C109 C110 C111 110.8(4) . .
C109 C110 H11A 109.5 . .
C111 C110 H11A 109.5 . .
C109 C110 H11B 109.5 . .
C111 C110 H11B 109.5 . .
H11A C110 H11B 108.1 . .
C112 C111 C110 110.7(4) . .
C112 C111 H11C 109.5 . .
C110 C111 H11C 109.5 . .
C112 C111 H11D 109.5 . .
C110 C111 H11D 109.5 . .
H11C C111 H11D 108.1 . .
C111 C112 H11E 109.5 . .
C111 C112 H11F 109.5 . .
H11E C112 H11F 109.5 . .
C111 C112 H11G 109.5 . .
H11E C112 H11G 109.5 . .
H11F C112 H11G 109.5 . .
N1 C113 C114 115.1(3) . .
N1 C113 H11H 108.5 . .
C114 C113 H11H 108.5 . .
N1 C113 H11I 108.5 . .
C114 C113 H11I 108.5 . .
H11H C113 H11I 107.5 . .
C115 C114 C113 111.6(4) . .
C115 C114 H11J 109.3 . .
C113 C114 H11J 109.3 . .
C115 C114 H11K 109.3 . .
C113 C114 H11K 109.3 . .
H11J C114 H11K 108.0 . .
C114 C115 C116 113.1(4) . .
C114 C115 H11L 109.0 . .
C116 C115 H11L 109.0 . .
C114 C115 H11M 109.0 . .
C116 C115 H11M 109.0 . .
H11L C115 H11M 107.8 . .
C115 C116 H11N 109.5 . .
C115 C116 H11O 109.5 . .
H11N C116 H11O 109.5 . .
C115 C116 H11P 109.5 . .
H11N C116 H11P 109.5 . .
H11O C116 H11P 109.5 . .
C105 C106 C107 112.0(4) . .
C105 C106 H10I 109.2 . .
C107 C106 H10I 109.2 . .
C105 C106 H10J 109.2 . .
C107 C106 H10J 109.2 . .
H10I C106 H10J 107.9 . .
C108 C107 C106 112.7(5) . .
C108 C107 H10K 109.0 . .
C106 C107 H10K 109.0 . .
C108 C107 H10L 109.0 . .
C106 C107 H10L 109.0 . .
H10K C107 H10L 107.8 . .
C107 C108 H10M 109.5 . .
C107 C108 H10N 109.5 . .
H10M C108 H10N 109.5 . .
C107 C108 H10O 109.5 . .
H10M C108 H10O 109.5 . .
H10N C108 H10O 109.5 . .
C122 C121 C126 119.9(7) . .
C122 C121 C127 117.1(9) . .
C126 C121 C127 122.9(8) . .
C125 C126 C121 121.1(7) . .
C125 C126 H126 119.4 . .
C121 C126 H126 119.4 . .
C124 C125 C126 120.1(8) . .
C124 C125 H125 119.9 . .
C126 C125 H125 119.9 . .
C125 C124 C123 120.3(9) . .
C125 C124 H124 119.8 . .
C123 C124 H124 119.8 . .
C121 C122 C123 118.8(9) . .
C121 C122 H122 120.6 . .
C123 C122 H122 120.6 . .
C103 C104 H10P 109.5 . .
C103 C104 H10Q 109.5 . .
H10P C104 H10Q 109.5 . .
C103 C104 H10R 109.5 . .
H10P C104 H10R 109.5 . .
H10Q C104 H10R 109.5 . .
C124 C123 C122 119.6(8) . .
C124 C123 H123 120.2 . .
C122 C123 H123 120.2 . .
C132 C131 C136 116.0(6) . .
C132 C131 C137 121.2(7) . .
C136 C131 C137 122.7(7) . .
C135 C134 C133 118.7(8) . .
C135 C134 H134 120.7 . .
C133 C134 H134 120.7 . .
C134 C135 C136 121.5(9) . .
C134 C135 H135 119.3 . .
C136 C135 H135 119.3 . .
C131 C132 C133 121.1(7) . .
C131 C132 H132 119.5 . .
C133 C132 H132 119.5 . .
C131 C136 C135 121.6(7) . .
C131 C136 H136 119.2 . .
C135 C136 H136 119.2 . .
C131 C137 H13A 109.5 . .
C131 C137 H13B 109.5 . .
H13A C137 H13B 109.5 . .
C131 C137 H13C 109.5 . .
H13A C137 H13C 109.5 . .
H13B C137 H13C 109.5 . .
C121 C127 H12A 109.5 . .
C121 C127 H12B 109.5 . .
H12A C127 H12B 109.5 . .
C121 C127 H12C 109.5 . .
H12A C127 H12C 109.5 . .
H12B C127 H12C 109.5 . .
C134 C133 C132 121.0(8) . .
C134 C133 H133 119.5 . .
C132 C133 H133 119.5 . .
C106 C105 N1 116.0(3) . .
C106 C105 H10S 108.3 . .
N1 C105 H10S 108.3 . .
C106 C105 H10T 108.3 . .
N1 C105 H10T 108.3 . .
H10S C105 H10T 107.4 . .

loop_
_geom_bond_atom_site_label_1
_geom_bond_atom_site_label_2
_geom_bond_distance
_geom_bond_site_symmetry_2
Si1 O5 1.621(2) .
Si1 O2 1.626(2) .
Si1 O1 1.627(2) .
Si1 C11 1.850(3) .
O1 Si2 1.622(2) .
Si2 O3 1.618(2) .
Si2 O4 1.619(2) .
Si2 C21 1.848(3) .
O4 Si3 1.623(2) 2_565
Si3 O5 1.622(2) .
Si3 O4 1.623(2) 2_565
Si3 O6 1.625(2) .
Si3 C31 1.843(3) .
O6 Si4 1.623(2) 2_565
Si4 O3 1.619(2) 2_565
Si4 O6 1.623(2) 2_565
Si4 O2 1.628(2) .
Si4 C41 1.850(3) .
O3 Si4 1.619(2) 2_565
C41 C42 1.337(5) .
C41 H41 0.9500 .
C42 C43 1.473(5) .
C42 H42 0.9500 .
C43 C48 1.388(5) .
C43 C44 1.395(5) .
C44 C45 1.393(5) .
C44 H44 0.9500 .
C45 C46 1.373(7) .
C45 H45 0.9500 .
C46 C47 1.373(7) .
C46 H46 0.9500 .
C47 C48 1.395(5) .
C47 H47 0.9500 .
C48 H48 0.9500 .
C31 C32 1.330(5) .
C31 H31 0.9500 .
C32 C33 1.472(5) .
C32 H32 0.9500 .
C33 C38 1.386(5) .
C33 C34 1.397(5) .
C38 C37 1.391(5) .
C38 H38 0.9500 .
C37 C36 1.377(6) .
C37 H37 0.9500 .
C36 C35 1.376(6) .
C36 H36 0.9500 .
C35 C34 1.392(5) .
C35 H35 0.9500 .
C34 H34 0.9500 .
C21 C22 1.339(4) .
C21 H21 0.9500 .
C22 C23 1.471(4) .
C22 H22 0.9500 .
C23 C28 1.395(5) .
C23 C24 1.397(4) .
C24 C25 1.385(5) .
C24 H24 0.9500 .
C25 C26 1.386(5) .
C25 H25 0.9500 .
C26 C27 1.383(5) .
C26 H26 0.9500 .
C27 C28 1.391(5) .
C27 H27 0.9500 .
C28 H28 0.9500 .
C11 C12 1.328(5) .
C11 H11 0.9500 .
C12 C13 1.485(5) .
C12 H12 0.9500 .
C13 C14 1.389(5) .
C13 C18 1.390(5) .
C18 C17 1.393(5) .
C18 H18 0.9500 .
C17 C16 1.379(6) .
C17 H17 0.9500 .
C16 C15 1.363(7) .
C16 H16 0.9500 .
C15 C14 1.386(6) .
C15 H15 0.9500 .
C14 H14 0.9500 .
Si5 O8 1.619(2) .
Si5 O7 1.622(2) .
Si5 O11 1.623(2) .
Si5 C51 1.848(3) .
O8 Si6 1.622(2) .
Si6 O9 1.620(2) .
Si6 O10 1.621(2) .
Si6 C61 1.842(3) .
O10 Si7 1.623(2) 2_556
Si7 O11 1.623(2) .
Si7 O10 1.623(2) 2_556
Si7 O12 1.624(2) .
Si7 C71 1.845(3) .
O12 Si8 1.627(2) 2_556
Si8 O9 1.620(2) 2_556
Si8 O7 1.625(2) .
Si8 O12 1.627(2) 2_556
Si8 C81 1.847(3) .
O9 Si8 1.620(2) 2_556
C81 C82 1.327(4) .
C81 H81 0.9500 .
C82 C83 1.478(4) .
C82 H82 0.9500 .
C83 C84 1.387(5) .
C83 C88 1.393(5) .
C84 C85 1.385(5) .
C84 H84 0.9500 .
C85 C86 1.378(6) .
C85 H85 0.9500 .
C86 C87 1.386(5) .
C86 H86 0.9500 .
C87 C88 1.389(5) .
C87 H87 0.9500 .
C88 H88 0.9500 .
C71 C72 1.336(4) .
C71 H71 0.9500 .
C72 C73 1.471(4) .
C72 H72 0.9500 .
C73 C74 1.387(5) .
C73 C78 1.388(5) .
C78 C77 1.389(5) .
C78 H78 0.9500 .
C77 C76 1.386(6) .
C77 H77 0.9500 .
C76 C75 1.360(6) .
C76 H76 0.9500 .
C75 C74 1.392(5) .
C75 H75 0.9500 .
C74 H74 0.9500 .
C61 C62 1.325(4) .
C61 H61 0.9500 .
C62 C63 1.477(4) .
C62 H62 0.9500 .
C63 C68 1.389(5) .
C63 C64 1.397(5) .
C64 C65 1.382(5) .
C64 H64 0.9500 .
C65 C66 1.372(6) .
C65 H65 0.9500 .
C66 C67 1.389(6) .
C66 H66 0.9500 .
C67 C68 1.388(5) .
C67 H67 0.9500 .
C68 H68 0.9500 .
C51 C52 1.337(5) .
C51 H51 0.9500 .
C52 C53 1.475(5) .
C52 H52 0.9500 .
C53 C58 1.386(5) .
C53 C54 1.396(5) .
C58 C57 1.387(5) .
C58 H58 0.9500 .
C57 C56 1.382(5) .
C57 H57 0.9500 .
C56 C55 1.380(6) .
C56 H56 0.9500 .
C55 C54 1.376(6) .
C55 H55 0.9500 .
C54 H54 0.9500 .
N1 C113 1.512(5) .
N1 C101 1.522(5) .
N1 C109 1.525(5) .
N1 C105 1.525(6) .
C101 C102 1.517(6) .
C101 H10A 0.9900 .
C101 H10B 0.9900 .
C102 C103 1.600(8) .
C102 H10C 0.9900 .
C102 H10D 0.9900 .
C103 C104 1.517(8) .
C103 H10E 0.9900 .
C103 H10F 0.9900 .
C109 C110 1.515(6) .
C109 H10G 0.9900 .
C109 H10H 0.9900 .
C110 C111 1.522(6) .
C110 H11A 0.9900 .
C110 H11B 0.9900 .
C111 C112 1.521(6) .
C111 H11C 0.9900 .
C111 H11D 0.9900 .
C112 H11E 0.9800 .
C112 H11F 0.9800 .
C112 H11G 0.9800 .
C113 C114 1.516(7) .
C113 H11H 0.9900 .
C113 H11I 0.9900 .
C114 C115 1.506(6) .
C114 H11J 0.9900 .
C114 H11K 0.9900 .
C115 C116 1.519(8) .
C115 H11L 0.9900 .
C115 H11M 0.9900 .
C116 H11N 0.9800 .
C116 H11O 0.9800 .
C116 H11P 0.9800 .
C106 C105 1.513(6) .
C106 C107 1.537(7) .
C106 H10I 0.9900 .
C106 H10J 0.9900 .
C107 C108 1.520(8) .
C107 H10K 0.9900 .
C107 H10L 0.9900 .
C108 H10M 0.9800 .
C108 H10N 0.9800 .
C108 H10O 0.9800 .
C121 C122 1.363(9) .
C121 C126 1.371(9) .
C121 C127 1.415(10) .
C126 C125 1.363(9) .
C126 H126 0.9500 .
C125 C124 1.331(11) .
C125 H125 0.9500 .
C124 C123 1.393(14) .
C124 H124 0.9500 .
C122 C123 1.393(14) .
C122 H122 0.9500 .
C104 H10P 0.9800 .
C104 H10Q 0.9800 .
C104 H10R 0.9800 .
C123 H123 0.9500 .
C131 C132 1.340(7) .
C131 C136 1.350(10) .
C131 C137 1.511(8) .
C134 C135 1.263(13) .
C134 C133 1.355(13) .
C134 H134 0.9500 .
C135 C136 1.377(13) .
C135 H135 0.9500 .
C132 C133 1.356(10) .
C132 H132 0.9500 .
C136 H136 0.9500 .
C137 H13A 0.9800 .
C137 H13B 0.9800 .
C137 H13C 0.9800 .
C127 H12A 0.9800 .
C127 H12B 0.9800 .
C127 H12C 0.9800 .
C133 H133 0.9500 .
C105 H10S 0.9900 .
C105 H10T 0.9900 .
